data_7109312
loop_
_publ_author_name
'Shin-ichiro Kawano'
'Martin Baumgarten'
'Dennis Chercka'
'Volker Enkelmann'
'Klaus Mullen'

_publ_section_title
;
 Electron donors and acceptors based on 2,7-functionalized
 pyrene-4,5,9,10-tetraone
;
_journal_name_full Chem.Commun.
_journal_page_first 5058
_journal_paper_doi 10.1039/c3cc39141h
_journal_volume 49
_journal_year 2013
_chemical_formula_moiety 'C24 H28 N2 O4'
_chemical_formula_sum 'C24 H28 N2 O4'
_chemical_formula_weight 408.50
_space_group_IT_number 14
_symmetry_cell_setting monoclinic
_symmetry_space_group_name_Hall '-P 2yn'
_symmetry_space_group_name_H-M 'P 1 21/n 1'
_atom_sites_solution_hydrogens geom
_atom_sites_solution_primary direct
_audit_creation_date 10-12-01
_audit_creation_method CRYSTALS_ver_12.84
_cell_angle_alpha 90
_cell_angle_beta 112.579(3)
_cell_angle_gamma 90
_cell_formula_units_Z 4
_cell_length_a 16.0033(9)
_cell_length_b 6.9362(4)
_cell_length_c 20.1144(9)
_cell_measurement_reflns_used 0
_cell_measurement_temperature 120
_cell_measurement_theta_max 0
_cell_measurement_theta_min 0
_cell_volume 2061.6(2)
_computing_cell_refinement 'DENZO/SCALEPACK (Otwinowski & Minor, 1997)'
_computing_data_collection 'COLLECT (Nonius, 1997-2001).'
_computing_data_reduction 'DENZO/SCALEPACK (Otwinowski & Minor, 1997)'
_computing_molecular_graphics 'CAMERON (Watkin et al., 1996)'
_computing_publication_material 'CRYSTALS (Betteridge et al., 2003)'
_computing_structure_refinement 'CRYSTALS (Betteridge et al., 2003)'
_computing_structure_solution 'SHELXS 86 (Sheldrick, 1986)'
_diffrn_ambient_temperature 120
_diffrn_measured_fraction_theta_full 0.988
_diffrn_measured_fraction_theta_max 0.945
_diffrn_measurement_device_type 'Nonius KappaCCD'
_diffrn_measurement_method '\f & \w scans'
_diffrn_radiation_monochromator graphite
_diffrn_radiation_type 'Mo K\a'
_diffrn_radiation_wavelength 0.71073
_diffrn_reflns_av_R_equivalents 0.063
_diffrn_reflns_limit_h_max 20
_diffrn_reflns_limit_h_min -22
_diffrn_reflns_limit_k_max 9
_diffrn_reflns_limit_k_min 0
_diffrn_reflns_limit_l_max 28
_diffrn_reflns_limit_l_min 0
_diffrn_reflns_number 14114
_diffrn_reflns_theta_full 25.136
_diffrn_reflns_theta_max 29.923
_diffrn_reflns_theta_min 3.040
_diffrn_standards_number 0
_exptl_absorpt_coefficient_mu 0.090
_exptl_absorpt_correction_T_max 0.99
_exptl_absorpt_correction_T_min 0.87
_exptl_absorpt_correction_type multi-scan
_exptl_absorpt_process_details 'SORTAV (Blessing)'
_exptl_crystal_colour yellow
_exptl_crystal_density_diffrn 1.316
_exptl_crystal_description prism
_exptl_crystal_F_000 872
_exptl_crystal_size_max 0.41
_exptl_crystal_size_mid 0.23
_exptl_crystal_size_min 0.14
_refine_diff_density_max 0.43
_refine_diff_density_min -0.55
_refine_ls_extinction_method None
_refine_ls_goodness_of_fit_ref 0.9882
_refine_ls_hydrogen_treatment constr
_refine_ls_matrix_type full
_refine_ls_number_parameters 272
_refine_ls_number_reflns 3257
_refine_ls_number_restraints 0
_refine_ls_R_factor_all 0.0988
_refine_ls_R_factor_gt 0.0510
_refine_ls_shift/su_max 0.000544
_refine_ls_structure_factor_coef F
_refine_ls_weighting_details
;
Method, part 1, Chebychev polynomial, (Watkin, 1994, Prince, 1982)
[weight] = 1.0/[A~0~*T~0~(x)+A~1~*T~1~(x) ... +A~n-1~]*T~n-1~(x)]
where A~i~ are the Chebychev coefficients listed below and x= Fcalc/Fmax
Method = Robust Weighting (Prince, 1982)
W = [weight] * [1-(deltaF/6*sigmaF)^2^]^2^
A~i~ are:
3.14 3.57 1.35
;
_refine_ls_weighting_scheme calc
_refine_ls_wR_factor_all 0.1764
_refine_ls_wR_factor_gt 0.0448
_refine_ls_wR_factor_ref 0.0448
_reflns_limit_h_max 20
_reflns_limit_h_min -22
_reflns_limit_k_max 9
_reflns_limit_k_min 0
_reflns_limit_l_max 28
_reflns_limit_l_min 0
_reflns_number_gt 3257
_reflns_number_total 5651
_reflns_threshold_expression I>2.0\s(I)
_cod_data_source_file c3cc39141h.txt
_cod_data_source_block omepynme
_cod_original_cell_volume 2061.61(19)
_cod_original_sg_symbol_H-M 'P 1 21/n 1 '
_cod_database_code 7109312

loop_
_symmetry_equiv_pos_as_xyz
x,y,z
-x,-y,-z
-x+1/2,y+1/2,-z+1/2
x+1/2,-y+1/2,z+1/2

loop_
_atom_site_label
_atom_site_type_symbol
_atom_site_fract_x
_atom_site_fract_y
_atom_site_fract_z
_atom_site_U_iso_or_equiv
_atom_site_occupancy
_atom_site_adp_type
_atom_site_refinement_flags_posn
C1 C 0.52297(5) 0.40831(11) 0.24904(5) 0.0280 1.0000 Uani .
C2 C 0.51505(5) 0.32389(11) 0.18513(5) 0.0302 1.0000 Uani .
C3 C 0.56085(5) 0.14980(12) 0.18566(5) 0.0319 1.0000 Uani .
C4 C 0.61967(5) 0.06554(12) 0.25113(5) 0.0314 1.0000 Uani .
C5 C 0.62823(5) 0.15012(11) 0.31666(5) 0.0294 1.0000 Uani .
C6 C 0.57986(5) 0.31728(11) 0.31453(5) 0.0281 1.0000 Uani .
C7 C 0.58900(5) 0.40801(11) 0.38188(5) 0.0290 1.0000 Uani .
C8 C 0.54570(5) 0.58062(11) 0.38104(5) 0.0296 1.0000 Uani .
C9 C 0.48608(5) 0.67126(11) 0.31541(5) 0.0292 1.0000 Uani .
C10 C 0.47624(5) 0.58199(11) 0.25004(5) 0.0284 1.0000 Uani .
C11 C 0.41872(5) 0.67046(11) 0.18500(5) 0.0306 1.0000 Uani .
C12 C 0.41312(6) 0.58114(12) 0.11818(5) 0.0327 1.0000 Uani .
C13 C 0.45474(6) 0.40924(12) 0.11825(5) 0.0325 1.0000 Uani .
C14 C 0.44103(5) 0.83850(11) 0.31550(5) 0.0319 1.0000 Uani .
C15 C 0.38188(6) 0.92676(12) 0.25061(5) 0.0333 1.0000 Uani .
C16 C 0.37568(6) 0.83992(12) 0.18555(5) 0.0329 1.0000 Uani .
C17 C 0.71636(5) -0.21133(13) 0.31690(5) 0.0370 1.0000 Uani .
C18 C 0.65054(6) -0.21650(14) 0.18471(5) 0.0398 1.0000 Uani .
C19 C 0.35100(6) 1.19108(13) 0.31634(6) 0.0414 1.0000 Uani .
C20 C 0.28279(6) 1.19360(13) 0.18313(6) 0.0425 1.0000 Uani .
C21 C 0.59332(5) 0.25216(14) 0.48448(4) 0.0320 1.0000 Uani .
C22 C 0.64469(5) 0.74079(14) 0.48894(5) 0.0372 1.0000 Uani .
C23 C 0.40714(6) 0.74638(17) 0.00962(5) 0.0433 1.0000 Uani .
C24 C 0.35999(6) 0.25663(16) 0.01433(4) 0.0392 1.0000 Uani .
O1 O 0.64349(3) 0.31770(8) 0.44564(3) 0.0314 1.0000 Uani .
O2 O 0.55547(4) 0.66785(8) 0.44574(3) 0.0330 1.0000 Uani .
O3 O 0.35595(4) 0.67231(9) 0.05375(4) 0.0376 1.0000 Uani .
O4 O 0.44529(4) 0.31513(9) 0.05295(4) 0.0374 1.0000 Uani .
N1 N 0.66900(5) -0.10106(11) 0.25011(4) 0.0352 1.0000 Uani .
N2 N 0.33181(5) 1.08938(10) 0.25046(5) 0.0377 1.0000 Uani .
H31 H 0.5521 0.0892 0.1411 0.0377 1.0000 Uiso R
H51 H 0.6654 0.0931 0.3612 0.0404 1.0000 Uiso R
H141 H 0.4490 0.8979 0.3601 0.0432 1.0000 Uiso R
H161 H 0.3401 0.8995 0.1411 0.0392 1.0000 Uiso R
H171 H 0.7462 -0.3198 0.3073 0.0464 1.0000 Uiso R
H172 H 0.7597 -0.1286 0.3502 0.0464 1.0000 Uiso R
H173 H 0.6744 -0.2536 0.3367 0.0464 1.0000 Uiso R
H181 H 0.6902 -0.3241 0.1943 0.0422 1.0000 Uiso R
H182 H 0.6601 -0.1350 0.1503 0.0422 1.0000 Uiso R
H183 H 0.5896 -0.2603 0.1663 0.0422 1.0000 Uiso R
H191 H 0.3114 1.2985 0.3077 0.0608 1.0000 Uiso R
H192 H 0.4119 1.2349 0.3344 0.0608 1.0000 Uiso R
H193 H 0.3422 1.1080 0.3506 0.0608 1.0000 Uiso R
H201 H 0.2522 1.3007 0.1928 0.0559 1.0000 Uiso R
H202 H 0.3246 1.2379 0.1634 0.0559 1.0000 Uiso R
H203 H 0.2400 1.1101 0.1497 0.0559 1.0000 Uiso R
H211 H 0.6331 0.1918 0.5273 0.0360 1.0000 Uiso R
H212 H 0.5640 0.3578 0.4965 0.0360 1.0000 Uiso R
H213 H 0.5493 0.1618 0.4565 0.0360 1.0000 Uiso R
H221 H 0.6425 0.7968 0.5313 0.0405 1.0000 Uiso R
H222 H 0.6870 0.6377 0.5017 0.0405 1.0000 Uiso R
H223 H 0.6628 0.8355 0.4630 0.0405 1.0000 Uiso R
H231 H 0.3650 0.8057 -0.0325 0.0757 1.0000 Uiso R
H232 H 0.4522 0.8372 0.0357 0.0757 1.0000 Uiso R
H233 H 0.4348 0.6401 -0.0037 0.0757 1.0000 Uiso R
H241 H 0.3591 0.1954 -0.0282 0.0323 1.0000 Uiso R
H242 H 0.3204 0.3645 0.0017 0.0323 1.0000 Uiso R
H243 H 0.3407 0.1680 0.0416 0.0323 1.0000 Uiso R

loop_
_atom_site_aniso_label
_atom_site_aniso_U_11
_atom_site_aniso_U_22
_atom_site_aniso_U_33
_atom_site_aniso_U_23
_atom_site_aniso_U_13
_atom_site_aniso_U_12
C1 0.0184(3) 0.0322(4) 0.0369(4) -0.0025(3) 0.0144(3) -0.0006(3)
C2 0.0225(4) 0.0356(4) 0.0373(5) -0.0024(3) 0.0169(3) -0.0004(3)
C3 0.0244(4) 0.0371(4) 0.0398(5) -0.0045(3) 0.0186(4) 0.0003(3)
C4 0.0222(4) 0.0352(4) 0.0416(5) -0.0047(3) 0.0174(3) 0.0017(3)
C5 0.0186(3) 0.0331(4) 0.0395(4) -0.0039(3) 0.0144(3) 0.0014(3)
C6 0.0175(3) 0.0322(4) 0.0376(4) -0.0032(3) 0.0138(3) 0.0003(3)
C7 0.0179(3) 0.0329(4) 0.0375(4) -0.0042(3) 0.0121(3) 0.0012(3)
C8 0.0194(3) 0.0324(4) 0.0382(5) -0.0050(3) 0.0124(3) 0.0007(3)
C9 0.0194(3) 0.0312(4) 0.0390(5) -0.0030(3) 0.0134(3) 0.0004(3)
C10 0.0189(3) 0.0315(4) 0.0377(4) -0.0015(3) 0.0140(3) -0.0005(3)
C11 0.0227(4) 0.0333(4) 0.0389(5) 0.0013(3) 0.0152(3) -0.0003(3)
C12 0.0261(4) 0.0380(4) 0.0376(5) 0.0022(3) 0.0162(3) -0.0001(3)
C13 0.0266(4) 0.0387(4) 0.0368(5) -0.0008(3) 0.0174(4) -0.0007(3)
C14 0.0228(4) 0.0311(4) 0.0439(5) -0.0028(3) 0.0153(4) 0.0018(3)
C15 0.0244(4) 0.0317(4) 0.0457(5) 0.0005(3) 0.0156(4) 0.0025(3)
C16 0.0247(4) 0.0333(4) 0.0428(5) 0.0027(3) 0.0154(4) 0.0014(3)
C17 0.0252(4) 0.0382(5) 0.0510(5) -0.0048(4) 0.0185(4) 0.0064(3)
C18 0.0336(4) 0.0423(5) 0.0506(5) -0.0088(4) 0.0240(4) 0.0047(4)
C19 0.0340(4) 0.0339(4) 0.0579(6) -0.0031(4) 0.0193(4) 0.0064(3)
C20 0.0343(5) 0.0354(4) 0.0585(6) 0.0065(4) 0.0187(4) 0.0071(3)
C21 0.0226(3) 0.0387(4) 0.0348(4) -0.0026(4) 0.0111(3) 0.0048(3)
C22 0.0255(3) 0.0390(4) 0.0437(4) -0.0108(4) 0.0094(3) 0.0009(4)
C23 0.0417(4) 0.0506(5) 0.0434(5) 0.0086(5) 0.0229(4) 0.0016(5)
C24 0.0363(4) 0.0484(5) 0.0347(4) -0.0023(5) 0.0156(3) -0.0002(4)
O1 0.0194(3) 0.0368(3) 0.0374(3) -0.0044(2) 0.0102(2) 0.00274(19)
O2 0.0234(3) 0.0360(3) 0.0391(3) -0.0071(2) 0.0116(2) 0.0024(2)
O3 0.0322(3) 0.0441(3) 0.0394(4) 0.0055(3) 0.0170(3) 0.0011(2)
O4 0.0342(3) 0.0467(4) 0.0368(3) -0.0017(3) 0.0196(3) 0.0001(2)
N1 0.0252(3) 0.0384(4) 0.0472(4) -0.0060(3) 0.0197(3) 0.0037(3)
N2 0.0292(4) 0.0329(4) 0.0525(5) 0.0011(3) 0.0172(4) 0.0048(3)

loop_
_atom_type_symbol
_atom_type_scat_dispersion_real
_atom_type_scat_dispersion_imag
_atom_type_scat_Cromer_Mann_a1
_atom_type_scat_Cromer_Mann_b1
_atom_type_scat_Cromer_Mann_a2
_atom_type_scat_Cromer_Mann_b2
_atom_type_scat_Cromer_Mann_a3
_atom_type_scat_Cromer_Mann_b3
_atom_type_scat_Cromer_Mann_a4
_atom_type_scat_Cromer_Mann_b4
_atom_type_scat_Cromer_Mann_c
_atom_type_scat_source
C 0.0033 0.0016 2.3100 20.8439 1.0200 10.2075 1.5886 0.5687 0.8650 51.6512 0.2156 'International Tables Vol C 4.2.6.8 and 6.1.1.4'
H 0.0000 0.0000 0.4930 10.5109 0.3229 26.1257 0.1402 3.1424 0.0408 57.7998 0.0030 'International Tables Vol C 4.2.6.8 and 6.1.1.4'
O 0.0106 0.0060 3.0485 13.2771 2.2868 5.7011 1.5463 0.3239 0.8670 32.9089 0.2508 'International Tables Vol C 4.2.6.8 and 6.1.1.4'
N 0.0061 0.0033 12.2126 0.0057 3.1322 9.8933 2.0125 28.9975 1.1663 0.5826 -11.5290 'International Tables Vol C 4.2.6.8 and 6.1.1.4'

loop_
_geom_angle_atom_site_label_1
_geom_angle_atom_site_label_2
_geom_angle_atom_site_label_3
_geom_angle
_geom_angle_publ_flag
C2 C1 C6 118.14(7) yes
C2 C1 C10 120.95(8) yes
C6 C1 C10 120.90(7) yes
C1 C2 C3 119.80(8) yes
C1 C2 C13 118.98(7) yes
C3 C2 C13 121.09(8) yes
C2 C3 C4 121.18(8) yes
C2 C3 H31 118.9 no
C4 C3 H31 119.9 no
C3 C4 C5 119.45(7) yes
C3 C4 N1 120.15(8) yes
C5 C4 N1 120.40(8) yes
C4 C5 C6 118.02(8) yes
C4 C5 H51 120.8 no
C6 C5 H51 121.1 no
C1 C6 C5 123.29(8) yes
C1 C6 C7 118.02(7) yes
C5 C6 C7 118.67(8) yes
C6 C7 C8 119.68(7) yes
C6 C7 O1 117.93(7) yes
C8 C7 O1 122.38(7) yes
C7 C8 C9 122.81(8) yes
C7 C8 O2 119.42(7) yes
C9 C8 O2 117.69(7) yes
C8 C9 C10 117.45(7) yes
C8 C9 C14 122.20(8) yes
C10 C9 C14 120.35(9) yes
C1 C10 C9 121.03(8) yes
C1 C10 C11 120.81(7) yes
C9 C10 C11 118.16(7) yes
C10 C11 C12 117.20(7) yes
C10 C11 C16 121.08(9) yes
C12 C11 C16 121.56(9) yes
C11 C12 C13 121.01(8) yes
C11 C12 O3 116.44(7) yes
C13 C12 O3 122.30(8) yes
C2 C13 C12 120.60(8) yes
C2 C13 O4 117.86(7) yes
C12 C13 O4 121.41(8) yes
C9 C14 C15 121.98(9) yes
C9 C14 H141 119.4 no
C15 C14 H141 118.7 no
C14 C15 C16 116.91(7) yes
C14 C15 N2 122.25(8) yes
C16 C15 N2 120.83(8) yes
C15 C16 C11 121.33(9) yes
C15 C16 H161 119.4 no
C11 C16 H161 119.3 no
N1 C17 H171 110.3 no
N1 C17 H172 108.0 no
H171 C17 H172 109.5 no
N1 C17 H173 110.1 no
H171 C17 H173 109.5 no
H172 C17 H173 109.5 no
N1 C18 H181 111.0 no
N1 C18 H182 107.1 no
H181 C18 H182 109.5 no
N1 C18 H183 110.3 no
H181 C18 H183 109.5 no
H182 C18 H183 109.5 no
N2 C19 H191 109.1 no
N2 C19 H192 109.7 no
H191 C19 H192 109.5 no
N2 C19 H193 109.6 no
H191 C19 H193 109.5 no
H192 C19 H193 109.5 no
N2 C20 H201 109.4 no
N2 C20 H202 109.4 no
H201 C20 H202 109.5 no
N2 C20 H203 109.7 no
H201 C20 H203 109.5 no
H202 C20 H203 109.5 no
O1 C21 H211 108.8 no
O1 C21 H212 109.7 no
H211 C21 H212 109.5 no
O1 C21 H213 109.8 no
H211 C21 H213 109.5 no
H212 C21 H213 109.5 no
O2 C22 H221 108.3 no
O2 C22 H222 109.6 no
H221 C22 H222 109.5 no
O2 C22 H223 110.5 no
H221 C22 H223 109.5 no
H222 C22 H223 109.5 no
O3 C23 H231 108.2 no
O3 C23 H232 111.6 no
H231 C23 H232 109.5 no
O3 C23 H233 108.6 no
H231 C23 H233 109.5 no
H232 C23 H233 109.5 no
O4 C24 H241 108.4 no
O4 C24 H242 109.9 no
H241 C24 H242 109.5 no
O4 C24 H243 110.1 no
H241 C24 H243 109.5 no
H242 C24 H243 109.5 no
C21 O1 C7 111.78(6) yes
C22 O2 C8 116.42(6) yes
C23 O3 C12 112.58(6) yes
C13 O4 C24 113.29(6) yes
C17 N1 C18 112.86(7) yes
C17 N1 C4 120.52(7) yes
C18 N1 C4 122.72(7) yes
C20 N2 C19 117.48(7) yes
C20 N2 C15 120.49(8) yes
C19 N2 C15 118.91(8) yes

loop_
_geom_bond_atom_site_label_1
_geom_bond_atom_site_label_2
_geom_bond_distance
_geom_bond_publ_flag
C1 C2 1.3734(11) yes
C1 C6 1.4289(12) yes
C1 C10 1.4222(10) yes
C2 C3 1.4105(11) yes
C2 C13 1.4473(12) yes
C3 C4 1.4176(13) yes
C3 H31 0.950 no
C4 C5 1.4006(12) yes
C4 N1 1.4041(10) yes
C5 C6 1.3856(10) yes
C5 H51 0.950 no
C6 C7 1.4493(11) yes
C7 C8 1.3802(10) yes
C7 O1 1.3924(10) yes
C8 C9 1.4427(12) yes
C8 O2 1.3884(10) yes
C9 C10 1.4064(12) yes
C9 C14 1.3661(11) yes
C10 C11 1.4180(12) yes
C11 C12 1.4512(12) yes
C11 C16 1.3645(11) yes
C12 C13 1.3654(11) yes
C12 O3 1.4164(11) yes
C13 O4 1.4220(10) yes
C14 C15 1.4232(13) yes
C14 H141 0.950 no
C15 C16 1.4092(13) yes
C15 N2 1.3829(10) yes
C16 H161 0.950 no
C17 N1 1.4773(12) yes
C17 H171 0.950 no
C17 H172 0.950 no
C17 H173 0.950 no
C18 N1 1.4699(11) yes
C18 H181 0.950 no
C18 H182 0.950 no
C18 H183 0.950 no
C19 N2 1.4266(12) yes
C19 H191 0.950 no
C19 H192 0.950 no
C19 H193 0.950 no
C20 N2 1.4685(12) yes
C20 H201 0.950 no
C20 H202 0.950 no
C20 H203 0.950 no
C21 O1 1.3939(9) yes
C21 H211 0.950 no
C21 H212 0.950 no
C21 H213 0.950 no
C22 O2 1.4481(9) yes
C22 H221 0.950 no
C22 H222 0.950 no
C22 H223 0.950 no
C23 O3 1.5105(10) yes
C23 H231 0.950 no
C23 H232 0.950 no
C23 H233 0.950 no
C24 O4 1.3480(10) yes
C24 H241 0.950 no
C24 H242 0.950 no
C24 H243 0.950 no
